data_4344415
loop_
_publ_author_name
'Wang, Hai-Ying'
'Wu, Yue'
'Leong, Chanel F.'
'D'Alessandro, Deanna M'
'Zuo, Jing-Lin'

_publ_section_title
;
 Crystal Structures, Magnetic Properties, and Electrochemical Properties
 of Coordination Polymers Based on the Tetra(4-pyridyl)-tetrathiafulvalene
 Ligand.
;
_journal_issue 22
_journal_name_full 'Inorganic chemistry'
_journal_page_first 10766
_journal_page_last 10775
_journal_paper_doi 10.1021/acs.inorgchem.5b01803
_journal_volume 54
_journal_year 2015
_chemical_formula_sum 'C38 H22 Cl4 Cu F12 N4 O4 S4'
_chemical_formula_weight 1160.18
_chemical_name_systematic
; 
 ? 
;
_space_group_IT_number 2
_symmetry_cell_setting triclinic
_symmetry_space_group_name_Hall '-P 1'
_symmetry_space_group_name_H-M 'P -1'
_atom_sites_solution_hydrogens geom
_atom_sites_solution_primary direct
_atom_sites_solution_secondary difmap
_audit_creation_method SHELXL-97
_cell_angle_alpha 81.018(9)
_cell_angle_beta 79.496(8)
_cell_angle_gamma 73.902(8)
_cell_formula_units_Z 1
_cell_length_a 7.532(4)
_cell_length_b 11.604(6)
_cell_length_c 14.208(7)
_cell_measurement_reflns_used 1830
_cell_measurement_temperature 293(2)
_cell_measurement_theta_max 24.756
_cell_measurement_theta_min 2.22
_cell_volume 1165.8(10)
_computing_structure_refinement 'SHELXL-97 (Sheldrick, 1997)'
_computing_structure_solution 'SHELXS-97 (Sheldrick, 1990)'
_diffrn_ambient_temperature 293(2)
_diffrn_measured_fraction_theta_full 0.994
_diffrn_measured_fraction_theta_max 0.994
_diffrn_measurement_device_type 'SuperNova, Dual, Cu at zero, Eos'
_diffrn_radiation_monochromator graphite
_diffrn_radiation_source 'fine-focus sealed tube'
_diffrn_radiation_type MoK\a
_diffrn_radiation_wavelength 0.71073
_diffrn_reflns_av_R_equivalents 0.0218
_diffrn_reflns_av_sigmaI/netI 0.0418
_diffrn_reflns_limit_h_max 9
_diffrn_reflns_limit_h_min -8
_diffrn_reflns_limit_k_max 14
_diffrn_reflns_limit_k_min -14
_diffrn_reflns_limit_l_max 17
_diffrn_reflns_limit_l_min -9
_diffrn_reflns_number 6793
_diffrn_reflns_theta_full 25.50
_diffrn_reflns_theta_max 25.50
_diffrn_reflns_theta_min 1.47
_exptl_absorpt_coefficient_mu 0.969
_exptl_absorpt_correction_T_max 0.962
_exptl_absorpt_correction_T_min 0.783
_exptl_absorpt_correction_type multi-scan
_exptl_absorpt_process_details sadabs
_exptl_crystal_colour red
_exptl_crystal_density_diffrn 1.653
_exptl_crystal_density_method 'not measured'
_exptl_crystal_description plan
_exptl_crystal_F_000 579
_exptl_crystal_size_max 0.32
_exptl_crystal_size_mid 0.21
_exptl_crystal_size_min 0.04
_refine_diff_density_max 0.868
_refine_diff_density_min -0.755
_refine_diff_density_rms 0.086
_refine_ls_extinction_method none
_refine_ls_goodness_of_fit_ref 1.030
_refine_ls_hydrogen_treatment constr
_refine_ls_matrix_type full
_refine_ls_number_parameters 301
_refine_ls_number_reflns 4297
_refine_ls_number_restraints 8
_refine_ls_restrained_S_all 1.049
_refine_ls_R_factor_all 0.0930
_refine_ls_R_factor_gt 0.0688
_refine_ls_shift/su_max 0.001
_refine_ls_shift/su_mean 0.000
_refine_ls_structure_factor_coef Fsqd
_refine_ls_weighting_details 'calc w=1/[\s^2^(Fo^2^)+(0.1224P)^2^+1.5118P] where P=(Fo^2^+2Fc^2^)/3'
_refine_ls_weighting_scheme calc
_refine_ls_wR_factor_gt 0.1935
_refine_ls_wR_factor_ref 0.2156
_reflns_number_gt 3130
_reflns_number_total 4297
_reflns_threshold_expression >2sigma(I)
_cod_data_source_file ic5b01803_si_002.cif
_cod_data_source_block 1
_cod_depositor_comments
;
The following automatic conversions were performed:

'_symmetry_cell_setting' value 'Triclinic' changed to 'triclinic'
according to
/usr/data/users/saulius/crontab/automatic-downloads/rss-feeds/ACS/lib/dictionaries/cif_core.dic
dictionary named 'cif_core.dic' version 2.4.2 from 2011-04-26.

Automatic conversion script
Id: cif_fix_values 3271 2015-04-21 07:52:19Z andrius 

 Adding full bibliography for 4344415--4344421.cif.
;
_cod_original_sg_symbol_H-M P-1
_cod_database_code 4344415

loop_
_symmetry_equiv_pos_as_xyz
'x, y, z'
'-x, -y, -z'

loop_
_atom_site_label
_atom_site_type_symbol
_atom_site_fract_x
_atom_site_fract_y
_atom_site_fract_z
_atom_site_U_iso_or_equiv
_atom_site_adp_type
_atom_site_occupancy
_atom_site_symmetry_multiplicity
_atom_site_calc_flag
_atom_site_refinement_flags
_atom_site_disorder_assembly
_atom_site_disorder_group
C1 C 0.5779(12) 0.3353(8) 0.4785(7) 0.098(2) Uani 1 1 d . . .
H1 H 0.6178 0.3449 0.5344 0.118 Uiso 1 1 calc R . .
C2 C 0.4799(10) 0.2511(6) 0.4840(5) 0.0772(18) Uani 1 1 d . . .
H2 H 0.4527 0.2062 0.5425 0.093 Uiso 1 1 calc R . .
C3 C 0.4212(7) 0.2333(5) 0.4022(4) 0.0525(12) Uani 1 1 d . . .
C4 C 0.4605(9) 0.3047(6) 0.3185(5) 0.0703(16) Uani 1 1 d . . .
H4 H 0.4206 0.2974 0.2620 0.084 Uiso 1 1 calc R . .
C5 C 0.5610(11) 0.3881(7) 0.3200(7) 0.092(2) Uani 1 1 d . . .
H5 H 0.5886 0.4353 0.2629 0.110 Uiso 1 1 calc R . .
C6 C 0.3152(7) 0.1419(5) 0.4060(3) 0.0497(12) Uani 1 1 d . . .
C7 C 0.0643(7) 0.0243(5) 0.4717(4) 0.0537(13) Uani 1 1 d . . .
C8 C 0.3503(7) 0.0559(5) 0.3473(3) 0.0484(12) Uani 1 1 d . . .
C9 C 0.5067(6) 0.0324(5) 0.2676(3) 0.0469(11) Uani 1 1 d . . .
C10 C 0.6849(7) 0.0313(5) 0.2787(4) 0.0541(13) Uani 1 1 d . . .
H10 H 0.7099 0.0415 0.3382 0.065 Uiso 1 1 calc R . .
C11 C 0.8264(7) 0.0150(5) 0.2016(3) 0.0504(12) Uani 1 1 d . . .
H11 H 0.9460 0.0143 0.2107 0.060 Uiso 1 1 calc R . .
C12 C 0.6304(7) -0.0053(6) 0.1061(4) 0.0625(16) Uani 1 1 d . . .
H12 H 0.6112 -0.0204 0.0468 0.075 Uiso 1 1 calc R . .
C13 C 0.4807(7) 0.0101(6) 0.1794(4) 0.0619(15) Uani 1 1 d . . .
H13 H 0.3644 0.0055 0.1693 0.074 Uiso 1 1 calc R . .
C14 C 0.6085(16) 0.3182(10) -0.1112(9) 0.118(3) Uani 1 1 d . . .
C15 C 0.7713(9) 0.2440(6) -0.0566(5) 0.0716(17) Uani 1 1 d . . .
C18 C 1.0126(10) -0.2446(6) -0.0525(4) 0.0685(16) Uani 1 1 d . . .
C19 C 1.1621(11) -0.2998(6) -0.0014(6) 0.0826(19) Uani 1 1 d . . .
H19 H 1.2203 -0.3807 -0.0076 0.099 Uiso 1 1 calc R . .
C20 C 0.9594(16) -0.3179(9) -0.1160(7) 0.107(3) Uani 1 1 d . . .
C21 C 0.091(2) 0.4246(14) 0.6620(15) 0.112(6) Uiso 0.50 1 d PD A 1
H21A H 0.0687 0.4961 0.6943 0.134 Uiso 0.50 1 calc PR A 1
H21B H 0.1757 0.4310 0.6024 0.134 Uiso 0.50 1 calc PR A 1
C22 C 0.019(3) 0.4622(16) 0.6865(14) 0.140(9) Uiso 0.50 1 d PD B 2
H22A H -0.0849 0.4854 0.7371 0.167 Uiso 0.50 1 calc PR B 2
H22B H 0.0768 0.5290 0.6688 0.167 Uiso 0.50 1 calc PR B 2
Cl1 Cl 0.1715(14) 0.2951(10) 0.7349(7) 0.165(4) Uiso 0.50 1 d PD A 1
Cl2 Cl -0.1129(19) 0.3996(14) 0.6435(12) 0.292(7) Uiso 0.50 1 d PD A 1
Cl1' Cl -0.0690(11) 0.4443(8) 0.5890(6) 0.163(3) Uiso 0.50 1 d PD B 2
Cl2' Cl 0.1806(19) 0.3394(12) 0.7341(10) 0.222(6) Uiso 0.50 1 d PD B 2
Cu1 Cu 1.0000 0.0000 0.0000 0.0440(3) Uani 1 2 d SU . .
F1 F 0.6351(12) 0.2994(8) -0.2002(6) 0.184(3) Uani 1 1 d . . .
F2 F 1.0562(14) -0.4285(6) -0.1157(6) 0.195(4) Uani 1 1 d . . .
F3 F 0.9840(12) -0.2754(6) -0.2049(5) 0.164(3) Uani 1 1 d . . .
F4 F 0.7912(12) -0.3180(10) -0.0988(7) 0.249(6) Uani 1 1 d . . .
F5 F 0.5697(18) 0.4292(7) -0.1049(9) 0.289(7) Uani 1 1 d . . .
F6 F 0.4611(11) 0.2824(11) -0.0798(8) 0.245(6) Uani 1 1 d . . .
N1 N 0.6201(10) 0.4043(6) 0.3986(6) 0.102(2) Uani 1 1 d . . .
N2 N 0.7994(5) 0.0002(4) 0.1150(3) 0.0476(10) Uani 1 1 d . . .
O1 O 0.9180(6) -0.1378(4) -0.0543(3) 0.0647(10) Uani 1 1 d U . .
O2 O 0.8165(5) 0.1373(4) -0.0732(3) 0.0656(10) Uani 1 1 d U . .
S1 S 0.19384(18) -0.03612(14) 0.36624(9) 0.0570(4) Uani 1 1 d . . .
S2 S 0.1220(2) 0.15094(15) 0.49614(11) 0.0635(4) Uani 1 1 d . . .

loop_
_atom_site_aniso_label
_atom_site_aniso_U_11
_atom_site_aniso_U_22
_atom_site_aniso_U_33
_atom_site_aniso_U_23
_atom_site_aniso_U_13
_atom_site_aniso_U_12
C1 0.109(6) 0.099(6) 0.110(6) -0.020(5) -0.017(5) -0.057(5)
C2 0.089(5) 0.081(4) 0.070(4) -0.008(3) -0.006(3) -0.040(4)
C3 0.045(3) 0.057(3) 0.054(3) -0.010(2) 0.006(2) -0.018(2)
C4 0.070(4) 0.068(4) 0.071(4) 0.000(3) 0.001(3) -0.025(3)
C5 0.092(5) 0.073(4) 0.108(6) 0.006(4) 0.001(5) -0.035(4)
C6 0.041(3) 0.066(3) 0.041(3) -0.006(2) 0.005(2) -0.019(2)
C7 0.044(3) 0.074(3) 0.041(3) -0.011(2) 0.010(2) -0.021(2)
C8 0.039(2) 0.070(3) 0.037(2) -0.009(2) 0.006(2) -0.022(2)
C9 0.039(2) 0.063(3) 0.038(2) -0.006(2) 0.0062(19) -0.019(2)
C10 0.042(3) 0.087(4) 0.033(2) -0.009(2) 0.003(2) -0.022(3)
C11 0.035(2) 0.078(3) 0.039(3) -0.008(2) 0.0017(19) -0.020(2)
C12 0.041(3) 0.114(5) 0.042(3) -0.025(3) 0.002(2) -0.032(3)
C13 0.040(3) 0.109(5) 0.044(3) -0.022(3) 0.008(2) -0.034(3)
C14 0.103(7) 0.111(8) 0.110(8) 0.007(6) -0.008(6) 0.009(6)
C15 0.070(4) 0.066(4) 0.066(4) 0.002(3) 0.003(3) -0.011(3)
C18 0.081(4) 0.065(4) 0.061(4) -0.015(3) 0.014(3) -0.031(3)
C19 0.095(5) 0.056(4) 0.089(5) -0.010(3) -0.010(4) -0.009(3)
C20 0.135(8) 0.095(6) 0.099(7) -0.034(5) 0.014(6) -0.052(6)
Cu1 0.0342(4) 0.0596(5) 0.0365(5) -0.0108(4) 0.0080(3) -0.0147(3)
F1 0.206(8) 0.206(8) 0.121(6) 0.011(5) -0.073(5) -0.007(6)
F2 0.295(10) 0.095(4) 0.220(8) -0.067(5) -0.097(8) -0.025(5)
F3 0.256(9) 0.166(6) 0.096(4) -0.041(4) -0.025(5) -0.085(6)
F4 0.179(7) 0.363(14) 0.292(11) -0.213(10) 0.069(7) -0.183(9)
F5 0.387(15) 0.107(5) 0.385(15) -0.057(7) -0.288(13) 0.084(7)
F6 0.090(5) 0.347(15) 0.237(10) 0.033(10) -0.039(6) 0.016(7)
N1 0.097(5) 0.086(4) 0.133(6) -0.010(4) -0.011(5) -0.044(4)
N2 0.038(2) 0.067(3) 0.040(2) -0.0104(19) 0.0040(17) -0.0201(19)
O1 0.065(2) 0.068(2) 0.064(2) -0.0214(18) 0.0056(19) -0.0235(19)
O2 0.061(2) 0.072(3) 0.056(2) -0.0020(17) -0.0033(16) -0.0101(17)
S1 0.0484(7) 0.0817(10) 0.0463(7) -0.0196(6) 0.0158(6) -0.0331(7)
S2 0.0575(8) 0.0806(10) 0.0541(8) -0.0245(7) 0.0218(6) -0.0304(7)

loop_
_atom_type_symbol
_atom_type_description
_atom_type_scat_dispersion_real
_atom_type_scat_dispersion_imag
_atom_type_scat_source
C C 0.0033 0.0016 'International Tables Vol C Tables 4.2.6.8 and 6.1.1.4'
H H 0.0000 0.0000 'International Tables Vol C Tables 4.2.6.8 and 6.1.1.4'
Cl Cl 0.1484 0.1585 'International Tables Vol C Tables 4.2.6.8 and 6.1.1.4'
Cu Cu 0.3201 1.2651 'International Tables Vol C Tables 4.2.6.8 and 6.1.1.4'
F F 0.0171 0.0103 'International Tables Vol C Tables 4.2.6.8 and 6.1.1.4'
N N 0.0061 0.0033 'International Tables Vol C Tables 4.2.6.8 and 6.1.1.4'
O O 0.0106 0.0060 'International Tables Vol C Tables 4.2.6.8 and 6.1.1.4'
S S 0.1246 0.1234 'International Tables Vol C Tables 4.2.6.8 and 6.1.1.4'

loop_
_geom_angle_atom_site_label_1
_geom_angle_atom_site_label_2
_geom_angle_atom_site_label_3
_geom_angle
_geom_angle_site_symmetry_1
_geom_angle_site_symmetry_3
N1 C1 C2 124.1(8) . .
N1 C1 H1 117.9 . .
C2 C1 H1 117.9 . .
C1 C2 C3 119.4(7) . .
C1 C2 H2 120.3 . .
C3 C2 H2 120.3 . .
C4 C3 C2 117.7(5) . .
C4 C3 C6 121.6(5) . .
C2 C3 C6 120.6(5) . .
C3 C4 C5 118.6(7) . .
C3 C4 H4 120.7 . .
C5 C4 H4 120.7 . .
N1 C5 C4 123.7(7) . .
N1 C5 H5 118.1 . .
C4 C5 H5 118.1 . .
C8 C6 C3 127.1(4) . .
C8 C6 S2 117.5(4) . .
C3 C6 S2 115.4(4) . .
C7 C7 S2 123.3(6) 2_556 .
C7 C7 S1 122.6(6) 2_556 .
S2 C7 S1 114.1(3) . .
C6 C8 C9 126.0(4) . .
C6 C8 S1 116.9(4) . .
C9 C8 S1 117.1(4) . .
C10 C9 C13 117.2(4) . .
C10 C9 C8 121.3(4) . .
C13 C9 C8 121.5(4) . .
C9 C10 C11 120.0(5) . .
C9 C10 H10 120.0 . .
C11 C10 H10 120.0 . .
N2 C11 C10 122.8(4) . .
N2 C11 H11 118.6 . .
C10 C11 H11 118.6 . .
N2 C12 C13 123.9(5) . .
N2 C12 H12 118.0 . .
C13 C12 H12 118.0 . .
C9 C13 C12 118.8(5) . .
C9 C13 H13 120.6 . .
C12 C13 H13 120.6 . .
F5 C14 F6 108.0(12) . .
F5 C14 F1 110.0(11) . .
F6 C14 F1 101.0(12) . .
F5 C14 C15 113.3(11) . .
F6 C14 C15 110.8(9) . .
F1 C14 C15 113.0(9) . .
O2 C15 C19 130.3(6) . 2_755
O2 C15 C14 110.6(7) . .
C19 C15 C14 119.0(7) 2_755 .
O1 C18 C19 127.4(6) . .
O1 C18 C20 114.2(7) . .
C19 C18 C20 118.4(7) . .
C15 C19 C18 124.9(6) 2_755 .
C15 C19 H19 117.5 2_755 .
C18 C19 H19 117.5 . .
F4 C20 F3 104.5(11) . .
F4 C20 F2 107.7(9) . .
F3 C20 F2 103.5(9) . .
F4 C20 C18 113.4(8) . .
F3 C20 C18 111.5(7) . .
F2 C20 C18 115.2(10) . .
Cl2 C21 Cl1 99.5(8) . .
Cl2 C21 H21A 111.9 . .
Cl1 C21 H21A 111.9 . .
Cl2 C21 H21B 111.9 . .
Cl1 C21 H21B 111.9 . .
H21A C21 H21B 109.6 . .
Cl1' C22 Cl2' 117.4(10) . .
Cl1' C22 H22A 108.0 . .
Cl2' C22 H22A 108.0 . .
Cl1' C22 H22B 108.0 . .
Cl2' C22 H22B 108.0 . .
H22A C22 H22B 107.2 . .
N2 Cu1 N2 180.0(3) . 2_755
N2 Cu1 O2 90.08(16) . 2_755
N2 Cu1 O2 89.92(16) 2_755 2_755
N2 Cu1 O2 89.92(16) . .
N2 Cu1 O2 90.08(16) 2_755 .
O2 Cu1 O2 180.0(3) 2_755 .
N2 Cu1 O1 90.57(16) . .
N2 Cu1 O1 89.43(16) 2_755 .
O2 Cu1 O1 87.78(17) 2_755 .
O2 Cu1 O1 92.22(17) . .
N2 Cu1 O1 89.43(16) . 2_755
N2 Cu1 O1 90.57(16) 2_755 2_755
O2 Cu1 O1 92.22(17) 2_755 2_755
O2 Cu1 O1 87.78(17) . 2_755
O1 Cu1 O1 180.0(2) . 2_755
C1 N1 C5 116.3(7) . .
C12 N2 C11 117.0(4) . .
C12 N2 Cu1 121.2(3) . .
C11 N2 Cu1 121.5(3) . .
C18 O1 Cu1 122.9(4) . .
C15 O2 Cu1 124.0(4) . .
C8 S1 C7 95.1(2) . .
C7 S2 C6 95.7(2) . .

loop_
_geom_bond_atom_site_label_1
_geom_bond_atom_site_label_2
_geom_bond_distance
_geom_bond_site_symmetry_2
C1 N1 1.325(11) .
C1 C2 1.364(9) .
C1 H1 0.9300 .
C2 C3 1.379(9) .
C2 H2 0.9300 .
C3 C4 1.375(8) .
C3 C6 1.484(7) .
C4 C5 1.388(10) .
C4 H4 0.9300 .
C5 N1 1.332(11) .
C5 H5 0.9300 .
C6 C8 1.338(7) .
C6 S2 1.745(5) .
C7 C7 1.334(10) 2_556
C7 S2 1.743(6) .
C7 S1 1.762(5) .
C8 C9 1.475(6) .
C8 S1 1.759(5) .
C9 C10 1.376(7) .
C9 C13 1.377(7) .
C10 C11 1.378(6) .
C10 H10 0.9300 .
C11 N2 1.327(6) .
C11 H11 0.9300 .
C12 N2 1.322(6) .
C12 C13 1.381(7) .
C12 H12 0.9300 .
C13 H13 0.9300 .
C14 F5 1.253(13) .
C14 F6 1.273(13) .
C14 F1 1.288(12) .
C14 C15 1.549(12) .
C15 O2 1.238(8) .
C15 C19 1.358(10) 2_755
C18 O1 1.245(8) .
C18 C19 1.400(10) .
C18 C20 1.503(11) .
C19 C15 1.358(10) 2_755
C19 H19 0.9300 .
C20 F4 1.246(11) .
C20 F3 1.282(10) .
C20 F2 1.288(11) .
C21 Cl2 1.712(10) .
C21 Cl1 1.714(10) .
C21 H21A 0.9700 .
C21 H21B 0.9700 .
C22 Cl1' 1.703(10) .
C22 Cl2' 1.734(10) .
C22 H22A 0.9700 .
C22 H22B 0.9700 .
Cu1 N2 2.013(4) .
Cu1 N2 2.013(4) 2_755
Cu1 O2 2.078(4) 2_755
Cu1 O2 2.078(4) .
Cu1 O1 2.155(4) .
Cu1 O1 2.155(4) 2_755

loop_
_geom_torsion_atom_site_label_1
_geom_torsion_atom_site_label_2
_geom_torsion_atom_site_label_3
_geom_torsion_atom_site_label_4
_geom_torsion
_geom_torsion_site_symmetry_1
_geom_torsion_site_symmetry_4
N1 C1 C2 C3 1.0(13) . .
C1 C2 C3 C4 -1.9(10) . .
C1 C2 C3 C6 179.6(6) . .
C2 C3 C4 C5 1.8(9) . .
C6 C3 C4 C5 -179.7(6) . .
C3 C4 C5 N1 -0.9(12) . .
C4 C3 C6 C8 51.4(8) . .
C2 C3 C6 C8 -130.2(6) . .
C4 C3 C6 S2 -127.4(5) . .
C2 C3 C6 S2 51.0(7) . .
C3 C6 C8 C9 1.8(9) . .
S2 C6 C8 C9 -179.4(4) . .
C3 C6 C8 S1 -177.4(4) . .
S2 C6 C8 S1 1.4(6) . .
C6 C8 C9 C10 44.1(8) . .
S1 C8 C9 C10 -136.7(5) . .
C6 C8 C9 C13 -136.3(6) . .
S1 C8 C9 C13 42.9(7) . .
C13 C9 C10 C11 3.6(8) . .
C8 C9 C10 C11 -176.8(5) . .
C9 C10 C11 N2 0.1(9) . .
C10 C9 C13 C12 -3.6(9) . .
C8 C9 C13 C12 176.8(5) . .
N2 C12 C13 C9 -0.1(10) . .
F5 C14 C15 O2 -173.2(11) . .
F6 C14 C15 O2 65.3(12) . .
F1 C14 C15 O2 -47.2(12) . .
F5 C14 C15 C19 8.6(15) . 2_755
F6 C14 C15 C19 -113.0(12) . 2_755
F1 C14 C15 C19 134.5(10) . 2_755
O1 C18 C19 C15 0.5(12) . 2_755
C20 C18 C19 C15 178.2(7) . 2_755
O1 C18 C20 F4 -55.6(12) . .
C19 C18 C20 F4 126.4(11) . .
O1 C18 C20 F3 62.1(11) . .
C19 C18 C20 F3 -115.9(10) . .
O1 C18 C20 F2 179.6(8) . .
C19 C18 C20 F2 1.6(12) . .
C2 C1 N1 C5 0.0(13) . .
C4 C5 N1 C1 0.0(13) . .
C13 C12 N2 C11 3.8(9) . .
C13 C12 N2 Cu1 -171.3(5) . .
C10 C11 N2 C12 -3.8(8) . .
C10 C11 N2 Cu1 171.3(4) . .
N2 Cu1 N2 C12 34(100) 2_755 .
O2 Cu1 N2 C12 -129.8(5) 2_755 .
O2 Cu1 N2 C12 50.2(5) . .
O1 Cu1 N2 C12 -42.0(5) . .
O1 Cu1 N2 C12 138.0(5) 2_755 .
N2 Cu1 N2 C11 -141(100) 2_755 .
O2 Cu1 N2 C11 55.4(4) 2_755 .
O2 Cu1 N2 C11 -124.6(4) . .
O1 Cu1 N2 C11 143.1(4) . .
O1 Cu1 N2 C11 -36.9(4) 2_755 .
C19 C18 O1 Cu1 13.0(9) . .
C20 C18 O1 Cu1 -164.8(5) . .
N2 Cu1 O1 C18 -107.0(5) . .
N2 Cu1 O1 C18 73.0(5) 2_755 .
O2 Cu1 O1 C18 -16.9(4) 2_755 .
O2 Cu1 O1 C18 163.1(4) . .
O1 Cu1 O1 C18 133(100) 2_755 .
C19 C15 O2 Cu1 7.6(10) 2_755 .
C14 C15 O2 Cu1 -170.4(5) . .
N2 Cu1 O2 C15 75.1(5) . .
N2 Cu1 O2 C15 -104.9(5) 2_755 .
O2 Cu1 O2 C15 -135(100) 2_755 .
O1 Cu1 O2 C15 165.7(5) . .
O1 Cu1 O2 C15 -14.3(5) 2_755 .
C6 C8 S1 C7 -6.1(5) . .
C9 C8 S1 C7 174.7(4) . .
C7 C7 S1 C8 -170.4(7) 2_556 .
S2 C7 S1 C8 8.6(4) . .
C7 C7 S2 C6 170.9(7) 2_556 .
S1 C7 S2 C6 -8.0(4) . .
C8 C6 S2 C7 4.1(5) . .
C3 C6 S2 C7 -176.9(4) . .
